data_1516841
loop_
_publ_author_name
'Kuldeep Mahiya'
'Pavan Mathur'

_publ_section_title
;
 Morphology dependant oxidation of aromatic alcohols by new symmetrical
 copper(II) metallatriangles formed by self-assembly of a shared
 bis-benzimidazolyl diamide ligand
;
_journal_name_full
;
Inorganica Chimica Acta
;
_journal_page_first 36
_journal_page_last 44
_journal_volume 399
_journal_year 2013
_chemical_formula_moiety 'C30 H26 N6 O2, 3(H2 O), 2(Cl)'
_chemical_formula_sum 'C30 H32 Cl2 N6 O5'
_chemical_formula_weight 627.53
_space_group_IT_number 14
_symmetry_cell_setting monoclinic
_symmetry_space_group_name_Hall '-P 2yn'
_symmetry_space_group_name_H-M 'P 1 21/n 1'
_atom_sites_solution_hydrogens geom
_atom_sites_solution_primary direct
_atom_sites_solution_secondary difmap
_cell_angle_alpha 90.00
_cell_angle_beta 112.994(6)
_cell_angle_gamma 90.00
_cell_formula_units_Z 4
_cell_length_a 11.8840(7)
_cell_length_b 19.7413(7)
_cell_length_c 14.4839(8)
_cell_measurement_temperature 123(2)
_cell_volume 3128.0(3)
_computing_structure_refinement 'SHELXL-97 (Sheldrick, 1997)'
_computing_structure_solution 'SHELXS-97 (Sheldrick, 1990)'
_diffrn_ambient_temperature 123(2)
_diffrn_measured_fraction_theta_full 0.990
_diffrn_measured_fraction_theta_max 0.833
_diffrn_measurement_device_type 'xcalibur ccd diffractometer'
_diffrn_radiation_monochromator graphite
_diffrn_radiation_source 'fine-focus sealed tube'
_diffrn_radiation_type MoK\a
_diffrn_radiation_wavelength 0.71073
_diffrn_reflns_av_R_equivalents 0.0342
_diffrn_reflns_av_sigmaI/netI 0.0791
_diffrn_reflns_limit_h_max 14
_diffrn_reflns_limit_h_min -11
_diffrn_reflns_limit_k_max 24
_diffrn_reflns_limit_k_min -24
_diffrn_reflns_limit_l_max 18
_diffrn_reflns_limit_l_min -15
_diffrn_reflns_number 13985
_diffrn_reflns_theta_full 25.00
_diffrn_reflns_theta_max 27.71
_diffrn_reflns_theta_min 3.01
_exptl_absorpt_coefficient_mu 0.256
_exptl_absorpt_correction_T_max 0.962
_exptl_absorpt_correction_T_min 0.956
_exptl_absorpt_correction_type multi-scan
_exptl_absorpt_process_details sadabs
_exptl_crystal_density_diffrn 1.333
_exptl_crystal_density_method 'not measured'
_exptl_crystal_F_000 1312
_exptl_crystal_size_max 0.18
_exptl_crystal_size_mid 0.16
_exptl_crystal_size_min 0.16
_refine_diff_density_max 0.169
_refine_diff_density_min -0.187
_refine_diff_density_rms 0.034
_refine_ls_extinction_method none
_refine_ls_goodness_of_fit_ref 0.916
_refine_ls_hydrogen_treatment mixed
_refine_ls_matrix_type full
_refine_ls_number_parameters 396
_refine_ls_number_reflns 6111
_refine_ls_number_restraints 0
_refine_ls_restrained_S_all 0.916
_refine_ls_R_factor_all 0.1207
_refine_ls_R_factor_gt 0.0485
_refine_ls_shift/su_max 0.000
_refine_ls_shift/su_mean 0.000
_refine_ls_structure_factor_coef Fsqd
_refine_ls_weighting_details 'calc w=1/[\s^2^(Fo^2^)+(0.0461P)^2^+0.0000P] where P=(Fo^2^+2Fc^2^)/3'
_refine_ls_weighting_scheme calc
_refine_ls_wR_factor_gt 0.0875
_refine_ls_wR_factor_ref 0.1019
_reflns_number_gt 3115
_reflns_number_total 6111
_reflns_threshold_expression >2sigma(I)
_cod_data_source_file ICA-2013-399-36-44-1.cif
_cod_data_source_block I
_cod_original_sg_symbol_H-M P21/n
_cod_database_code 1516841

loop_
_symmetry_equiv_pos_as_xyz
'x, y, z'
'-x+1/2, y+1/2, -z+1/2'
'-x, -y, -z'
'x-1/2, -y-1/2, z-1/2'

loop_
_atom_site_label
_atom_site_type_symbol
_atom_site_fract_x
_atom_site_fract_y
_atom_site_fract_z
_atom_site_U_iso_or_equiv
_atom_site_adp_type
_atom_site_occupancy
_atom_site_symmetry_multiplicity
_atom_site_calc_flag
_atom_site_refinement_flags
O1W O -0.13005(19) -0.13801(9) 0.58852(13) 0.0794(6) Uani 1 1 d .
H11W H -0.1043 -0.1135 0.6434 0.095 Uiso 1 1 d .
H12W H -0.1455 -0.1082 0.5401 0.095 Uiso 1 1 d .
O2W O -0.2083(2) -0.17680(15) -0.15866(19) 0.1500(12) Uani 1 1 d .
H21W H -0.1601 -0.1416 -0.1791 0.180 Uiso 1 1 d .
H22W H -0.2704 -0.1745 -0.2039 0.180 Uiso 1 1 d .
O3W O 0.18006(19) -0.28161(9) 0.07168(14) 0.0797(6) Uani 1 1 d .
H31W H 0.1335 -0.3059 0.0895 0.096 Uiso 1 1 d .
H32W H 0.2469 -0.3077 0.0872 0.096 Uiso 1 1 d .
O1 O -0.17094(18) -0.09652(9) 0.13524(13) 0.0687(6) Uani 1 1 d .
O2 O -0.18874(16) -0.06585(8) 0.41073(12) 0.0547(5) Uani 1 1 d .
Cl1 Cl 0.01822(6) 0.06979(3) 0.19211(5) 0.0605(2) Uani 1 1 d .
Cl2 Cl -0.50727(7) 0.15789(3) 0.32947(5) 0.0676(2) Uani 1 1 d .
C1 C 0.1180(2) -0.12718(12) 0.14244(17) 0.0437(6) Uani 1 1 d .
C2 C 0.2659(3) -0.06689(14) 0.25343(18) 0.0499(7) Uani 1 1 d .
C3 C 0.3370(3) -0.01733(15) 0.3164(2) 0.0707(9) Uani 1 1 d .
H3 H 0.3044 0.0255 0.3232 0.085 Uiso 1 1 calc R
C4 C 0.4575(4) -0.0334(2) 0.3688(2) 0.0905(12) Uani 1 1 d .
H4 H 0.5099 -0.0007 0.4128 0.109 Uiso 1 1 calc R
C5 C 0.5055(3) -0.0959(3) 0.3596(2) 0.0933(12) Uani 1 1 d .
H5 H 0.5896 -0.1049 0.3976 0.112 Uiso 1 1 calc R
C6 C 0.4339(3) -0.14528(18) 0.2967(2) 0.0791(9) Uani 1 1 d .
H6 H 0.4661 -0.1883 0.2907 0.095 Uiso 1 1 calc R
C7 C 0.3129(3) -0.12888(14) 0.24306(19) 0.0512(7) Uani 1 1 d .
C8 C -0.0035(2) -0.15050(13) 0.06921(17) 0.0504(7) Uani 1 1 d .
H8A H -0.0525 -0.1109 0.0339 0.060 Uiso 1 1 calc R
H8B H 0.0081 -0.1803 0.0186 0.060 Uiso 1 1 calc R
C9 C -0.1456(2) -0.15741(12) 0.15197(16) 0.0407(6) Uani 1 1 d .
C10 C -0.2017(2) -0.19854(11) 0.20949(16) 0.0374(6) Uani 1 1 d .
C11 C -0.3107(2) -0.23226(12) 0.16082(19) 0.0531(7) Uani 1 1 d .
H11 H -0.3475 -0.2320 0.0896 0.064 Uiso 1 1 calc R
C12 C -0.3670(3) -0.26632(13) 0.2141(2) 0.0598(8) Uani 1 1 d .
H12 H -0.4423 -0.2891 0.1802 0.072 Uiso 1 1 calc R
C13 C -0.3127(3) -0.26692(12) 0.3170(2) 0.0595(7) Uani 1 1 d .
H13 H -0.3516 -0.2898 0.3543 0.071 Uiso 1 1 calc R
C14 C -0.2028(3) -0.23478(12) 0.36670(18) 0.0513(7) Uani 1 1 d .
H14 H -0.1656 -0.2364 0.4378 0.062 Uiso 1 1 calc R
C15 C -0.1459(2) -0.19995(11) 0.31360(17) 0.0396(6) Uani 1 1 d .
C16 C -0.0229(2) -0.16799(12) 0.36569(15) 0.0395(6) Uani 1 1 d .
C17 C 0.0802(3) -0.20776(13) 0.38560(16) 0.0502(7) Uani 1 1 d .
H17 H 0.0704 -0.2545 0.3685 0.060 Uiso 1 1 calc R
C18 C 0.1968(3) -0.18117(14) 0.42969(18) 0.0548(7) Uani 1 1 d .
H18 H 0.2661 -0.2096 0.4436 0.066 Uiso 1 1 calc R
C19 C 0.2120(3) -0.11372(15) 0.45313(17) 0.0555(7) Uani 1 1 d .
H19 H 0.2919 -0.0953 0.4843 0.067 Uiso 1 1 calc R
C20 C 0.1112(2) -0.07258(13) 0.43145(16) 0.0517(7) Uani 1 1 d .
H20 H 0.1222 -0.0255 0.4457 0.062 Uiso 1 1 calc R
C21 C -0.0068(2) -0.09906(12) 0.38883(15) 0.0406(6) Uani 1 1 d .
C22 C -0.1140(2) -0.05434(11) 0.37307(17) 0.0433(6) Uani 1 1 d .
C23 C -0.2235(2) 0.04817(12) 0.29531(17) 0.0514(7) Uani 1 1 d .
H23A H -0.2047 0.0902 0.2668 0.062 Uiso 1 1 calc R
H23B H -0.2317 0.0602 0.3587 0.062 Uiso 1 1 calc R
C24 C -0.3423(2) 0.02017(11) 0.22357(16) 0.0409(6) Uani 1 1 d .
C25 C -0.4789(3) -0.04318(12) 0.10940(17) 0.0454(6) Uani 1 1 d .
C26 C -0.5414(3) -0.09190(13) 0.03894(19) 0.0615(8) Uani 1 1 d .
H26 H -0.5003 -0.1283 0.0226 0.074 Uiso 1 1 calc R
C27 C -0.6659(3) -0.08458(16) -0.0057(2) 0.0714(9) Uani 1 1 d .
H27 H -0.7121 -0.1171 -0.0539 0.086 Uiso 1 1 calc R
C28 C -0.7266(3) -0.03128(17) 0.0170(2) 0.0695(9) Uani 1 1 d .
H28 H -0.8128 -0.0280 -0.0169 0.083 Uiso 1 1 calc R
C29 C -0.6655(3) 0.01691(15) 0.08717(19) 0.0601(8) Uani 1 1 d .
H29 H -0.7070 0.0534 0.1031 0.072 Uiso 1 1 calc R
C30 C -0.5400(3) 0.00917(13) 0.13328(17) 0.0455(6) Uani 1 1 d .
N1 N 0.1433(2) -0.06814(10) 0.18951(14) 0.0496(5) Uani 1 1 d .
H1 H 0.0908 -0.0350 0.1815 0.059 Uiso 1 1 calc R
N2 N 0.2176(2) -0.16479(10) 0.17292(15) 0.0505(5) Uani 1 1 d .
H2 H 0.2227 -0.2061 0.1520 0.061 Uiso 1 1 calc R
N3 N -0.0690(2) -0.18731(12) 0.11993(15) 0.0460(5) Uani 1 1 d .
N4 N -0.1236(2) 0.00131(11) 0.31674(16) 0.0504(6) Uani 1 1 d .
N5 N -0.3553(2) -0.03418(9) 0.16745(14) 0.0449(5) Uani 1 1 d .
H5A H -0.2957 -0.0604 0.1669 0.054 Uiso 1 1 calc R
N6 N -0.4506(2) 0.04715(10) 0.20564(14) 0.0472(5) Uani 1 1 d .
H6A H -0.4638 0.0835 0.2351 0.057 Uiso 1 1 calc R
H31 H -0.051(2) -0.2274(12) 0.1386(16) 0.054(8) Uiso 1 1 d .
H41 H -0.075(2) 0.0047(14) 0.2851(18) 0.074(10) Uiso 1 1 d .

loop_
_atom_site_aniso_label
_atom_site_aniso_U_11
_atom_site_aniso_U_22
_atom_site_aniso_U_33
_atom_site_aniso_U_23
_atom_site_aniso_U_13
_atom_site_aniso_U_12
O1W 0.0964(17) 0.0681(13) 0.0689(12) 0.0083(10) 0.0271(11) -0.0136(12)
O2W 0.116(2) 0.174(3) 0.1205(19) 0.0548(19) 0.0032(16) -0.061(2)
O3W 0.0868(16) 0.0597(12) 0.1112(15) -0.0055(11) 0.0588(12) 0.0011(12)
O1 0.0985(16) 0.0428(11) 0.0900(13) 0.0137(10) 0.0642(12) 0.0182(11)
O2 0.0540(12) 0.0495(10) 0.0689(11) 0.0089(9) 0.0329(10) 0.0004(9)
Cl1 0.0575(5) 0.0479(4) 0.0762(5) 0.0025(3) 0.0261(4) -0.0020(4)
Cl2 0.0705(5) 0.0482(4) 0.0893(5) -0.0156(4) 0.0366(4) -0.0013(4)
C1 0.0485(18) 0.0417(15) 0.0492(15) 0.0062(13) 0.0281(13) 0.0049(14)
C2 0.054(2) 0.0533(17) 0.0477(16) 0.0021(14) 0.0259(14) -0.0063(16)
C3 0.086(3) 0.073(2) 0.0566(18) -0.0053(17) 0.0318(18) -0.025(2)
C4 0.087(3) 0.123(3) 0.058(2) 0.000(2) 0.025(2) -0.048(3)
C5 0.050(2) 0.143(4) 0.075(2) 0.028(3) 0.0113(18) -0.018(3)
C6 0.052(2) 0.090(2) 0.094(2) 0.018(2) 0.0280(19) 0.004(2)
C7 0.0381(18) 0.0614(18) 0.0555(16) 0.0073(15) 0.0198(14) -0.0021(16)
C8 0.0470(18) 0.0600(17) 0.0471(15) 0.0056(13) 0.0215(14) 0.0046(14)
C9 0.0428(17) 0.0398(14) 0.0365(14) -0.0040(12) 0.0123(12) 0.0007(13)
C10 0.0377(16) 0.0337(13) 0.0421(15) -0.0036(11) 0.0170(12) 0.0013(12)
C11 0.0515(19) 0.0444(15) 0.0593(17) -0.0098(13) 0.0172(14) -0.0055(14)
C12 0.0417(18) 0.0443(16) 0.089(2) -0.0081(15) 0.0205(16) -0.0114(14)
C13 0.056(2) 0.0440(16) 0.089(2) 0.0079(16) 0.0396(17) -0.0044(15)
C14 0.060(2) 0.0441(15) 0.0532(15) 0.0059(13) 0.0258(14) -0.0013(14)
C15 0.0401(16) 0.0326(13) 0.0481(15) 0.0018(11) 0.0192(12) 0.0013(12)
C16 0.0401(17) 0.0434(15) 0.0335(13) 0.0072(11) 0.0126(11) 0.0013(13)
C17 0.054(2) 0.0479(15) 0.0454(15) 0.0050(12) 0.0159(13) 0.0031(15)
C18 0.0422(19) 0.0693(19) 0.0495(16) 0.0106(14) 0.0143(13) 0.0116(16)
C19 0.0353(18) 0.080(2) 0.0432(15) 0.0040(14) 0.0068(12) -0.0064(16)
C20 0.0504(19) 0.0506(16) 0.0499(15) -0.0025(13) 0.0149(13) -0.0098(16)
C21 0.0401(18) 0.0427(15) 0.0376(13) 0.0032(11) 0.0136(12) -0.0009(13)
C22 0.0432(18) 0.0337(14) 0.0482(15) -0.0026(12) 0.0127(13) -0.0063(12)
C23 0.060(2) 0.0371(14) 0.0542(16) 0.0020(12) 0.0188(14) 0.0008(14)
C24 0.0517(18) 0.0341(14) 0.0387(14) 0.0070(12) 0.0196(13) 0.0050(13)
C25 0.058(2) 0.0427(14) 0.0371(14) 0.0056(13) 0.0203(14) -0.0008(15)
C26 0.083(3) 0.0511(17) 0.0499(16) -0.0012(14) 0.0255(16) -0.0036(17)
C27 0.085(3) 0.070(2) 0.0463(17) 0.0010(16) 0.0117(17) -0.024(2)
C28 0.060(2) 0.086(2) 0.0523(19) 0.0194(18) 0.0111(16) -0.011(2)
C29 0.055(2) 0.074(2) 0.0532(17) 0.0172(16) 0.0237(15) 0.0102(17)
C30 0.053(2) 0.0485(16) 0.0373(15) 0.0044(12) 0.0203(14) 0.0001(15)
N1 0.0524(16) 0.0460(13) 0.0555(13) 0.0024(11) 0.0267(11) 0.0063(11)
N2 0.0489(15) 0.0430(12) 0.0647(14) 0.0029(11) 0.0278(12) 0.0089(12)
N3 0.0443(15) 0.0409(13) 0.0563(14) 0.0062(11) 0.0233(11) 0.0065(12)
N4 0.0500(16) 0.0432(13) 0.0611(14) 0.0098(11) 0.0251(12) 0.0023(12)
N5 0.0553(16) 0.0345(11) 0.0495(12) -0.0001(10) 0.0254(11) 0.0073(11)
N6 0.0569(16) 0.0419(11) 0.0466(12) -0.0002(10) 0.0243(11) 0.0101(12)

loop_
_atom_type_symbol
_atom_type_description
_atom_type_scat_dispersion_real
_atom_type_scat_dispersion_imag
_atom_type_scat_source
C C 0.0030 0.0020 'International Tables Vol C Tables 4.2.6.8 and 6.1.1.4'
H H 0.0000 0.0000 'International Tables Vol C Tables 4.2.6.8 and 6.1.1.4'
N N 0.0060 0.0030 'International Tables Vol C Tables 4.2.6.8 and 6.1.1.4'
O O 0.0110 0.0060 'International Tables Vol C Tables 4.2.6.8 and 6.1.1.4'
Cl Cl 0.1480 0.1590 'International Tables Vol C Tables 4.2.6.8 and 6.1.1.4'

loop_
_geom_angle_atom_site_label_1
_geom_angle_atom_site_label_2
_geom_angle_atom_site_label_3
_geom_angle
H11W O1W H12W 104.1
H21W O2W H22W 100.0
H31W O3W H32W 102.7
N2 C1 N1 109.2(2)
N2 C1 C8 123.9(2)
N1 C1 C8 126.9(2)
C7 C2 C3 122.2(3)
C7 C2 N1 106.0(2)
C3 C2 N1 131.8(3)
C4 C3 C2 116.0(3)
C4 C3 H3 122.0
C2 C3 H3 122.0
C3 C4 C5 122.2(3)
C3 C4 H4 118.9
C5 C4 H4 118.9
C6 C5 C4 121.4(3)
C6 C5 H5 119.3
C4 C5 H5 119.3
C5 C6 C7 116.4(3)
C5 C6 H6 121.8
C7 C6 H6 121.8
C2 C7 C6 121.7(3)
C2 C7 N2 106.5(2)
C6 C7 N2 131.8(3)
N3 C8 C1 110.79(19)
N3 C8 H8A 109.5
C1 C8 H8A 109.5
N3 C8 H8B 109.5
C1 C8 H8B 109.5
H8A C8 H8B 108.1
O1 C9 N3 121.0(2)
O1 C9 C10 120.6(2)
N3 C9 C10 118.4(2)
C11 C10 C15 119.9(2)
C11 C10 C9 120.8(2)
C15 C10 C9 119.2(2)
C12 C11 C10 120.9(2)
C12 C11 H11 119.6
C10 C11 H11 119.6
C13 C12 C11 119.2(3)
C13 C12 H12 120.4
C11 C12 H12 120.4
C12 C13 C14 120.7(3)
C12 C13 H13 119.6
C14 C13 H13 119.6
C13 C14 C15 120.5(2)
C13 C14 H14 119.8
C15 C14 H14 119.8
C14 C15 C10 118.8(2)
C14 C15 C16 121.4(2)
C10 C15 C16 119.7(2)
C17 C16 C21 118.3(2)
C17 C16 C15 118.4(2)
C21 C16 C15 123.1(2)
C18 C17 C16 121.7(2)
C18 C17 H17 119.1
C16 C17 H17 119.1
C19 C18 C17 119.7(3)
C19 C18 H18 120.2
C17 C18 H18 120.2
C18 C19 C20 119.9(3)
C18 C19 H19 120.1
C20 C19 H19 120.1
C19 C20 C21 120.9(2)
C19 C20 H20 119.5
C21 C20 H20 119.5
C20 C21 C16 119.4(2)
C20 C21 C22 119.8(2)
C16 C21 C22 120.7(2)
O2 C22 N4 120.9(2)
O2 C22 C21 122.9(2)
N4 C22 C21 116.2(2)
N4 C23 C24 112.8(2)
N4 C23 H23A 109.0
C24 C23 H23A 109.0
N4 C23 H23B 109.0
C24 C23 H23B 109.0
H23A C23 H23B 107.8
N5 C24 N6 109.7(2)
N5 C24 C23 125.5(2)
N6 C24 C23 124.8(2)
C30 C25 C26 121.3(3)
C30 C25 N5 106.7(2)
C26 C25 N5 132.0(3)
C27 C26 C25 116.3(3)
C27 C26 H26 121.8
C25 C26 H26 121.8
C26 C27 C28 122.2(3)
C26 C27 H27 118.9
C28 C27 H27 118.9
C29 C28 C27 121.9(3)
C29 C28 H28 119.1
C27 C28 H28 119.1
C28 C29 C30 116.0(3)
C28 C29 H29 122.0
C30 C29 H29 122.0
C25 C30 N6 105.7(2)
C25 C30 C29 122.3(3)
N6 C30 C29 132.0(3)
C1 N1 C2 109.1(2)
C1 N1 H1 125.4
C2 N1 H1 125.4
C1 N2 C7 109.1(2)
C1 N2 H2 125.4
C7 N2 H2 125.4
C9 N3 C8 122.4(2)
C9 N3 H31 116.1(17)
C8 N3 H31 120.8(17)
C22 N4 C23 121.5(2)
C22 N4 H41 117.8(18)
C23 N4 H41 119.9(18)
C24 N5 C25 108.6(2)
C24 N5 H5A 125.7
C25 N5 H5A 125.7
C24 N6 C30 109.3(2)
C24 N6 H6A 125.3
C30 N6 H6A 125.3

loop_
_geom_bond_atom_site_label_1
_geom_bond_atom_site_label_2
_geom_bond_distance
O1W H11W 0.8774
O1W H12W 0.8784
O2W H21W 1.0157
O2W H22W 0.7737
O3W H31W 0.8447
O3W H32W 0.8977
O1 C9 1.240(3)
O2 C22 1.232(3)
C1 N2 1.319(3)
C1 N1 1.324(3)
C1 C8 1.492(3)
C2 C7 1.378(3)
C2 C3 1.379(4)
C2 N1 1.388(3)
C3 C4 1.370(4)
C3 H3 0.9500
C4 C5 1.388(5)
C4 H4 0.9500
C5 C6 1.377(4)
C5 H5 0.9500
C6 C7 1.379(4)
C6 H6 0.9500
C7 N2 1.385(3)
C8 N3 1.456(3)
C8 H8A 0.9900
C8 H8B 0.9900
C9 N3 1.313(3)
C9 C10 1.494(3)
C10 C11 1.380(3)
C10 C15 1.390(3)
C11 C12 1.378(3)
C11 H11 0.9500
C12 C13 1.373(3)
C12 H12 0.9500
C13 C14 1.375(3)
C13 H13 0.9500
C14 C15 1.388(3)
C14 H14 0.9500
C15 C16 1.498(3)
C16 C17 1.387(3)
C16 C21 1.397(3)
C17 C18 1.383(3)
C17 H17 0.9500
C18 C19 1.369(4)
C18 H18 0.9500
C19 C20 1.378(3)
C19 H19 0.9500
C20 C21 1.394(3)
C20 H20 0.9500
C21 C22 1.492(3)
C22 N4 1.346(3)
C23 N4 1.440(3)
C23 C24 1.494(3)
C23 H23A 0.9900
C23 H23B 0.9900
C24 N5 1.318(3)
C24 N6 1.321(3)
C25 C30 1.382(3)
C25 C26 1.388(3)
C25 N5 1.389(3)
C26 C27 1.371(4)
C26 H26 0.9500
C27 C28 1.386(4)
C27 H27 0.9500
C28 C29 1.374(4)
C28 H28 0.9500
C29 C30 1.385(3)
C29 H29 0.9500
C30 N6 1.386(3)
N1 H1 0.8800
N2 H2 0.8800
N3 H31 0.84(2)
N4 H41 0.87(3)
N5 H5A 0.8800
N6 H6A 0.8800

loop_
_geom_torsion_atom_site_label_1
_geom_torsion_atom_site_label_2
_geom_torsion_atom_site_label_3
_geom_torsion_atom_site_label_4
_geom_torsion
C7 C2 C3 C4 -0.3(4)
N1 C2 C3 C4 -179.2(3)
C2 C3 C4 C5 -0.3(4)
C3 C4 C5 C6 0.2(5)
C4 C5 C6 C7 0.6(5)
C3 C2 C7 C6 1.1(4)
N1 C2 C7 C6 -179.7(2)
C3 C2 C7 N2 -178.6(2)
N1 C2 C7 N2 0.5(3)
C5 C6 C7 C2 -1.2(4)
C5 C6 C7 N2 178.5(3)
N2 C1 C8 N3 85.5(3)
N1 C1 C8 N3 -91.9(3)
O1 C9 C10 C11 90.0(3)
N3 C9 C10 C11 -90.2(3)
O1 C9 C10 C15 -86.9(3)
N3 C9 C10 C15 93.0(3)
C15 C10 C11 C12 1.4(4)
C9 C10 C11 C12 -175.4(2)
C10 C11 C12 C13 -0.5(4)
C11 C12 C13 C14 -0.9(4)
C12 C13 C14 C15 1.3(4)
C13 C14 C15 C10 -0.4(3)
C13 C14 C15 C16 -176.4(2)
C11 C10 C15 C14 -1.0(3)
C9 C10 C15 C14 175.9(2)
C11 C10 C15 C16 175.2(2)
C9 C10 C15 C16 -7.9(3)
C14 C15 C16 C17 85.3(3)
C10 C15 C16 C17 -90.7(3)
C14 C15 C16 C21 -99.3(3)
C10 C15 C16 C21 84.7(3)
C21 C16 C17 C18 1.7(3)
C15 C16 C17 C18 177.3(2)
C16 C17 C18 C19 -1.1(4)
C17 C18 C19 C20 -0.9(4)
C18 C19 C20 C21 2.2(4)
C19 C20 C21 C16 -1.5(3)
C19 C20 C21 C22 175.5(2)
C17 C16 C21 C20 -0.4(3)
C15 C16 C21 C20 -175.8(2)
C17 C16 C21 C22 -177.4(2)
C15 C16 C21 C22 7.2(3)
C20 C21 C22 O2 -121.2(3)
C16 C21 C22 O2 55.8(3)
C20 C21 C22 N4 57.0(3)
C16 C21 C22 N4 -125.9(2)
N4 C23 C24 N5 -14.2(3)
N4 C23 C24 N6 167.0(2)
C30 C25 C26 C27 0.7(3)
N5 C25 C26 C27 -179.2(2)
C25 C26 C27 C28 0.6(4)
C26 C27 C28 C29 -1.1(4)
C27 C28 C29 C30 0.3(4)
C26 C25 C30 N6 179.5(2)
N5 C25 C30 N6 -0.6(2)
C26 C25 C30 C29 -1.5(4)
N5 C25 C30 C29 178.4(2)
C28 C29 C30 C25 1.0(4)
C28 C29 C30 N6 179.7(2)
N2 C1 N1 C2 0.5(3)
C8 C1 N1 C2 178.2(2)
C7 C2 N1 C1 -0.6(3)
C3 C2 N1 C1 178.4(3)
N1 C1 N2 C7 -0.1(3)
C8 C1 N2 C7 -178.0(2)
C2 C7 N2 C1 -0.3(3)
C6 C7 N2 C1 180.0(3)
O1 C9 N3 C8 4.1(4)
C10 C9 N3 C8 -175.8(2)
C1 C8 N3 C9 92.3(3)
O2 C22 N4 C23 -2.2(4)
C21 C22 N4 C23 179.4(2)
C24 C23 N4 C22 -71.5(3)
N6 C24 N5 C25 0.2(2)
C23 C24 N5 C25 -178.8(2)
C30 C25 N5 C24 0.3(2)
C26 C25 N5 C24 -179.8(2)
N5 C24 N6 C30 -0.6(2)
C23 C24 N6 C30 178.4(2)
C25 C30 N6 C24 0.7(2)
C29 C30 N6 C24 -178.1(2)
